data_4084418
loop_
_publ_author_name
'Pienkos, Jared A.'
'Knisely, Anne T.'
'MacLeod, Brianna L.'
'Myers, Jeffery T.'
'Shivokevich, Philip J.'
'Teran, Victor'
'Sabat, Michal'
'Myers, William H.'
'Harman, W. Dean'

_publ_section_title
;
 Double Protonation of Amino-Substituted Pyridine and Pyrimidine Tungsten
 Complexes: Friedel--Crafts-like Coupling to Aromatic Heterocycles
;
_journal_issue 19
_journal_name_full Organometallics
_journal_page_first 5464
_journal_paper_doi 10.1021/om5007402
_journal_volume 33
_journal_year 2014
_chemical_formula_sum 'C25 H36 B F3 N9 O5 P S W'
_chemical_formula_weight 857.32
_chemical_name_systematic
; 
 ? 
;
_space_group_crystal_system triclinic
_space_group_IT_number 2
_space_group_name_Hall '-P 1'
_space_group_name_H-M_alt 'P -1'
_symmetry_space_group_name_Hall '-P 1'
_symmetry_space_group_name_H-M 'P -1'
_atom_sites_solution_hydrogens mixed
_audit_creation_method SHELXL-2013
_cell_angle_alpha 81.0170(10)
_cell_angle_beta 80.9620(10)
_cell_angle_gamma 81.8830(10)
_cell_formula_units_Z 2
_cell_length_a 10.0494(4)
_cell_length_b 11.8081(4)
_cell_length_c 14.2552(5)
_cell_measurement_reflns_used 9051
_cell_measurement_temperature 153(2)
_cell_measurement_theta_max 37.12
_cell_measurement_theta_min 3.46
_cell_volume 1638.25(10)
_computing_cell_refinement 'Bruker SAINT'
_computing_data_collection 'Bruker APEX2'
_computing_data_reduction 'Bruker SAINT'
_computing_molecular_graphics 'Bruker SHELXTL'
_computing_publication_material 'Bruker SHELXTL'
_computing_structure_refinement 'SHELXL-2013 (Sheldrick, 2013)'
_computing_structure_solution 'SHELXS-97 (Sheldrick, 2008)'
_diffrn_ambient_temperature 153(2)
_diffrn_measured_fraction_theta_full 0.996
_diffrn_measured_fraction_theta_max 0.997
_diffrn_measurement_device_type 'Bruker APEX-II CCD'
_diffrn_measurement_method '\f and \w scans'
_diffrn_radiation_type MoK\a
_diffrn_radiation_wavelength 0.71073
_diffrn_reflns_av_R_equivalents 0.0133
_diffrn_reflns_av_unetI/netI 0.0119
_diffrn_reflns_Laue_measured_fraction_full 0.996
_diffrn_reflns_Laue_measured_fraction_max 0.997
_diffrn_reflns_limit_h_max 12
_diffrn_reflns_limit_h_min -12
_diffrn_reflns_limit_k_max 14
_diffrn_reflns_limit_k_min -14
_diffrn_reflns_limit_l_max 17
_diffrn_reflns_limit_l_min -17
_diffrn_reflns_number 23039
_diffrn_reflns_point_group_measured_fraction_full 0.996
_diffrn_reflns_point_group_measured_fraction_max 0.997
_diffrn_reflns_theta_full 25.242
_diffrn_reflns_theta_max 26.372
_diffrn_reflns_theta_min 3.189
_exptl_absorpt_coefficient_mu 3.705
_exptl_absorpt_correction_T_max 0.7473
_exptl_absorpt_correction_T_min 0.5310
_exptl_absorpt_correction_type empirical
_exptl_absorpt_process_details 'Bruker SADABS'
_exptl_crystal_colour yellow
_exptl_crystal_density_diffrn 1.738
_exptl_crystal_density_meas ?
_exptl_crystal_density_method 'not measured'
_exptl_crystal_description needle
_exptl_crystal_F_000 852
_exptl_crystal_size_max 0.420
_exptl_crystal_size_mid 0.190
_exptl_crystal_size_min 0.170
_refine_diff_density_max 0.531
_refine_diff_density_min -0.802
_refine_diff_density_rms 0.066
_refine_ls_extinction_coef none
_refine_ls_extinction_method none
_refine_ls_goodness_of_fit_ref 1.062
_refine_ls_hydrogen_treatment mixed
_refine_ls_matrix_type full
_refine_ls_number_parameters 437
_refine_ls_number_reflns 6675
_refine_ls_number_restraints 0
_refine_ls_restrained_S_all 1.062
_refine_ls_R_factor_all 0.0131
_refine_ls_R_factor_gt 0.0131
_refine_ls_shift/su_max 0.002
_refine_ls_shift/su_mean 0.000
_refine_ls_structure_factor_coef Fsqd
_refine_ls_weighting_details 'w=1/[\s^2^(Fo^2^)+(0.0189P)^2^+1.1246P] where P=(Fo^2^+2Fc^2^)/3'
_refine_ls_weighting_scheme calc
_refine_ls_wR_factor_gt 0.0345
_refine_ls_wR_factor_ref 0.0346
_reflns_Friedel_coverage 0.000
_reflns_number_gt 6654
_reflns_number_total 6675
_reflns_threshold_expression 'I > 2\s(I)'
_cod_data_source_file om5007402_si_002.cif
_cod_data_source_block mo_jared327jap1073_0m_a
_cod_depositor_comments
;Adding full bibliography for 4084418.cif.

The following automatic conversions were performed:

'_exptl_crystal_density_meas' value 'not measured' was changed to '?'
- the value is perceived as not measured.

Automatic conversion script
Id: cif_fix_values 3008 2015-01-20 13:52:24Z robertas 
;
_cod_database_code 4084418
_shelx_space_group_comment
; 
The symmetry employed for this shelxl refinement is uniquely defined 
by the following loop, which should always be used as a source of 
symmetry information in preference to the above space-group names. 
They are only intended as comments. 
;
_shelx_estimated_absorpt_t_min 0.305
_shelx_estimated_absorpt_t_max 0.572
_shelxl_version_number 2013-4

loop_
_space_group_symop_operation_xyz
'x, y, z'
'-x, -y, -z'

loop_
_atom_site_label
_atom_site_type_symbol
_atom_site_fract_x
_atom_site_fract_y
_atom_site_fract_z
_atom_site_U_iso_or_equiv
_atom_site_adp_type
_atom_site_occupancy
_atom_site_site_symmetry_order
_atom_site_calc_flag
_atom_site_refinement_flags_posn
_atom_site_refinement_flags_adp
W W 0.22505(2) 0.09507(2) 0.76876(2) 0.01335(3) Uani 1 1 d . .
S1 S 0.73088(5) 0.67512(4) 0.76001(3) 0.02715(10) Uani 1 1 d . .
P1 P 0.24531(4) 0.18568(4) 0.59642(3) 0.01871(8) Uani 1 1 d . .
F1 F 0.56734(17) 0.51819(14) 0.77537(16) 0.0701(5) Uani 1 1 d . .
F2 F 0.76235(16) 0.45147(11) 0.81502(12) 0.0524(4) Uani 1 1 d . .
F3 F 0.6193(2) 0.54708(17) 0.90973(12) 0.0741(5) Uani 1 1 d . .
O1 O 0.19112(14) -0.25327(11) 0.53651(9) 0.0256(3) Uani 1 1 d . .
O2 O -0.07813(13) 0.13550(13) 0.79161(12) 0.0344(3) Uani 1 1 d . .
O3 O 0.61351(19) 0.75934(14) 0.77158(14) 0.0484(4) Uani 1 1 d . .
O4 O 0.7767(3) 0.65190(17) 0.66406(12) 0.0617(6) Uani 1 1 d . .
O5 O 0.83668(16) 0.68382(14) 0.81538(13) 0.0409(4) Uani 1 1 d . .
N1 N 0.05659(15) -0.17614(13) 0.79847(11) 0.0209(3) Uani 1 1 d . .
N2 N 0.16634(16) -0.22630(13) 0.93104(11) 0.0242(3) Uani 1 1 d . .
N3 N 0.24971(14) 0.08881(12) 0.92018(10) 0.0189(3) Uani 1 1 d . .
N4 N 0.33591(15) 0.15560(13) 0.94547(11) 0.0214(3) Uani 1 1 d . .
N5 N 0.44924(14) 0.10566(12) 0.75056(10) 0.0177(3) Uani 1 1 d . .
N6 N 0.49700(14) 0.18443(12) 0.79351(10) 0.0191(3) Uani 1 1 d . .
N7 N 0.20080(14) 0.27953(12) 0.78758(10) 0.0191(3) Uani 1 1 d . .
N8 N 0.29155(15) 0.32765(13) 0.82589(11) 0.0224(3) Uani 1 1 d . .
N9 N 0.04576(15) 0.11012(12) 0.78246(11) 0.0202(3) Uani 1 1 d . .
C1 C 0.17591(18) -0.10461(14) 0.63999(12) 0.0193(3) Uani 1 1 d . .
H1 H 0.1596 -0.0486 0.5815 0.023 Uiso 1 1 calc R U
C2 C 0.03882(17) -0.11798(15) 0.70238(13) 0.0216(3) Uani 1 1 d . .
H2A H -0.0130 -0.0408 0.7069 0.026 Uiso 1 1 calc R U
H2B H -0.0141 -0.1631 0.6720 0.026 Uiso 1 1 calc R U
C3 C 0.16058(17) -0.16726(14) 0.84314(12) 0.0184(3) Uani 1 1 d . .
C4 C 0.26639(17) -0.09717(14) 0.79575(12) 0.0175(3) Uani 1 1 d . .
C5 C 0.27100(17) -0.05633(14) 0.69286(12) 0.0172(3) Uani 1 1 d . .
C6 C 0.24471(18) -0.21654(15) 0.60800(12) 0.0209(3) Uani 1 1 d . .
C7 C 0.3513(2) -0.29220(16) 0.63244(15) 0.0282(4) Uani 1 1 d . .
H7 H 0.4064 -0.2870 0.6796 0.034 Uiso 1 1 calc R U
C8 C 0.3652(2) -0.38191(16) 0.57356(15) 0.0293(4) Uani 1 1 d . .
H8 H 0.4310 -0.4482 0.5748 0.035 Uiso 1 1 calc R U
C9 C 0.2685(2) -0.35528(16) 0.51637(14) 0.0270(4) Uani 1 1 d . .
C10 C 0.2299(3) -0.40935(18) 0.43856(16) 0.0377(5) Uani 1 1 d . .
H10A H 0.3029 -0.4688 0.4189 0.057 Uiso 1 1 calc R U
H10B H 0.2153 -0.3502 0.3836 0.057 Uiso 1 1 calc R U
H10C H 0.1462 -0.4446 0.4620 0.057 Uiso 1 1 calc R U
C11 C 0.0581(2) -0.29516(18) 0.97850(15) 0.0328(4) Uani 1 1 d . .
H11A H -0.0303 -0.2495 0.9727 0.049 Uiso 1 1 calc R U
H11B H 0.0682 -0.3170 1.0464 0.049 Uiso 1 1 calc R U
H11C H 0.0641 -0.3649 0.9480 0.049 Uiso 1 1 calc R U
C12 C 0.2895(2) -0.24397(18) 0.97699(15) 0.0346(5) Uani 1 1 d . .
H12A H 0.3495 -0.3102 0.9547 0.052 Uiso 1 1 calc R U
H12B H 0.2651 -0.2588 1.0467 0.052 Uiso 1 1 calc R U
H12C H 0.3364 -0.1747 0.9602 0.052 Uiso 1 1 calc R U
C13 C 0.3343(2) 0.13629(17) 1.04108(13) 0.0273(4) Uani 1 1 d . .
H13 H 0.3854 0.1721 1.0763 0.033 Uiso 1 1 calc R U
C14 C 0.2468(2) 0.05658(17) 1.07950(13) 0.0286(4) Uani 1 1 d . .
H14 H 0.2256 0.0264 1.1451 0.034 Uiso 1 1 calc R U
C15 C 0.19593(18) 0.02956(15) 1.00186(13) 0.0230(3) Uani 1 1 d . .
H15 H 0.1319 -0.0236 1.0060 0.028 Uiso 1 1 calc R U
C16 C 0.62861(18) 0.19032(16) 0.76032(13) 0.0238(4) Uani 1 1 d . .
H16 H 0.6844 0.2389 0.7792 0.029 Uiso 1 1 calc R U
C17 C 0.66969(18) 0.11455(17) 0.69445(14) 0.0266(4) Uani 1 1 d . .
H17 H 0.7572 0.1006 0.6589 0.032 Uiso 1 1 calc R U
C18 C 0.55495(17) 0.06296(16) 0.69145(13) 0.0223(3) Uani 1 1 d . .
H18 H 0.5518 0.0051 0.6527 0.027 Uiso 1 1 calc R U
C19 C 0.2464(2) 0.43953(17) 0.83096(16) 0.0334(4) Uani 1 1 d . .
H19 H 0.2911 0.4920 0.8554 0.040 Uiso 1 1 calc R U
C20 C 0.1249(2) 0.46570(17) 0.79508(16) 0.0343(4) Uani 1 1 d . .
H20 H 0.0703 0.5383 0.7890 0.041 Uiso 1 1 calc R U
C21 C 0.09931(19) 0.36268(15) 0.76968(13) 0.0246(4) Uani 1 1 d . .
H21 H 0.0212 0.3528 0.7434 0.030 Uiso 1 1 calc R U
C22 C 0.3511(2) 0.11318(16) 0.50250(13) 0.0266(4) Uani 1 1 d . .
H22A H 0.3243 0.0360 0.5048 0.040 Uiso 1 1 calc R U
H22B H 0.4464 0.1063 0.5123 0.040 Uiso 1 1 calc R U
H22C H 0.3395 0.1582 0.4399 0.040 Uiso 1 1 calc R U
C23 C 0.0834(2) 0.2190(2) 0.55121(15) 0.0389(5) Uani 1 1 d . .
H23A H 0.0965 0.2602 0.4858 0.058 Uiso 1 1 calc R U
H23B H 0.0209 0.2678 0.5926 0.058 Uiso 1 1 calc R U
H23C H 0.0452 0.1472 0.5508 0.058 Uiso 1 1 calc R U
C24 C 0.3195(3) 0.32030(18) 0.57365(15) 0.0391(5) Uani 1 1 d . .
H24A H 0.3330 0.3465 0.5045 0.059 Uiso 1 1 calc R U
H24B H 0.4071 0.3084 0.5979 0.059 Uiso 1 1 calc R U
H24C H 0.2585 0.3788 0.6062 0.059 Uiso 1 1 calc R U
C25 C 0.6676(2) 0.54143(18) 0.81839(17) 0.0354(5) Uani 1 1 d . .
B1 B 0.4056(2) 0.24650(18) 0.87163(15) 0.0220(4) Uani 1 1 d . .
H1B H 0.463(2) 0.2975(18) 0.9072(15) 0.021(5) Uiso 1 1 d . .
H1N H -0.003(2) -0.215(2) 0.8248(16) 0.027(6) Uiso 1 1 d . .
H4 H 0.348(2) -0.1180(18) 0.8222(15) 0.021(5) Uiso 1 1 d . .
H5 H 0.361(2) -0.0632(17) 0.6599(14) 0.015(5) Uiso 1 1 d . .

loop_
_atom_site_aniso_label
_atom_site_aniso_U_11
_atom_site_aniso_U_22
_atom_site_aniso_U_33
_atom_site_aniso_U_23
_atom_site_aniso_U_13
_atom_site_aniso_U_12
W 0.01175(4) 0.01507(4) 0.01396(4) -0.00267(2) -0.00205(2) -0.00308(2)
S1 0.0396(3) 0.0207(2) 0.0231(2) -0.00158(16) -0.00606(19) -0.01004(18)
P1 0.0197(2) 0.0193(2) 0.01600(19) -0.00089(15) -0.00186(16) -0.00088(16)
F1 0.0492(9) 0.0532(9) 0.1192(16) -0.0069(10) -0.0327(10) -0.0263(8)
F2 0.0554(9) 0.0244(6) 0.0749(10) 0.0040(6) -0.0149(8) -0.0018(6)
F3 0.0863(13) 0.0741(12) 0.0472(9) 0.0101(8) 0.0263(9) -0.0198(10)
O1 0.0300(7) 0.0228(6) 0.0270(6) -0.0095(5) -0.0098(5) -0.0004(5)
O2 0.0103(6) 0.0386(8) 0.0546(9) -0.0101(7) -0.0030(6) -0.0015(5)
O3 0.0596(11) 0.0301(8) 0.0624(11) -0.0139(7) -0.0357(9) 0.0094(7)
O4 0.1060(17) 0.0531(11) 0.0249(8) -0.0056(7) 0.0065(9) -0.0225(11)
O5 0.0325(8) 0.0377(8) 0.0588(10) -0.0146(7) -0.0101(7) -0.0129(6)
N1 0.0192(7) 0.0234(7) 0.0219(7) -0.0025(6) -0.0025(6) -0.0095(6)
N2 0.0283(8) 0.0222(7) 0.0226(7) 0.0028(6) -0.0065(6) -0.0077(6)
N3 0.0192(7) 0.0206(7) 0.0180(7) -0.0045(5) -0.0024(5) -0.0048(5)
N4 0.0201(7) 0.0276(8) 0.0196(7) -0.0088(6) -0.0036(6) -0.0058(6)
N5 0.0141(6) 0.0202(7) 0.0204(7) -0.0055(5) -0.0025(5) -0.0041(5)
N6 0.0159(7) 0.0216(7) 0.0219(7) -0.0054(6) -0.0034(5) -0.0054(5)
N7 0.0182(7) 0.0191(7) 0.0203(7) -0.0046(5) -0.0009(5) -0.0026(5)
N8 0.0207(7) 0.0204(7) 0.0277(8) -0.0083(6) -0.0012(6) -0.0051(6)
N9 0.0172(7) 0.0213(7) 0.0230(7) -0.0039(6) -0.0021(6) -0.0047(5)
C1 0.0232(8) 0.0185(8) 0.0180(8) -0.0026(6) -0.0066(6) -0.0044(6)
C2 0.0199(8) 0.0236(8) 0.0240(8) -0.0047(7) -0.0086(7) -0.0044(6)
C3 0.0194(8) 0.0164(7) 0.0201(8) -0.0037(6) -0.0032(6) -0.0020(6)
C4 0.0159(8) 0.0175(8) 0.0201(8) -0.0029(6) -0.0054(6) -0.0026(6)
C5 0.0173(8) 0.0173(7) 0.0181(8) -0.0043(6) -0.0018(6) -0.0042(6)
C6 0.0235(8) 0.0218(8) 0.0200(8) -0.0060(6) -0.0032(7) -0.0077(7)
C7 0.0281(9) 0.0255(9) 0.0334(10) -0.0065(8) -0.0107(8) -0.0018(7)
C8 0.0289(10) 0.0210(9) 0.0387(11) -0.0080(8) -0.0054(8) -0.0004(7)
C9 0.0321(10) 0.0198(8) 0.0299(10) -0.0082(7) -0.0021(8) -0.0028(7)
C10 0.0521(13) 0.0272(10) 0.0376(11) -0.0146(9) -0.0147(10) 0.0025(9)
C11 0.0364(11) 0.0320(10) 0.0273(10) 0.0052(8) 0.0016(8) -0.0114(8)
C12 0.0404(11) 0.0314(10) 0.0329(10) 0.0071(8) -0.0188(9) -0.0050(9)
C13 0.0274(9) 0.0372(10) 0.0196(8) -0.0110(7) -0.0059(7) -0.0007(8)
C14 0.0332(10) 0.0345(10) 0.0164(8) -0.0035(7) -0.0019(7) -0.0003(8)
C15 0.0237(9) 0.0238(8) 0.0204(8) -0.0026(7) 0.0005(7) -0.0030(7)
C16 0.0160(8) 0.0297(9) 0.0272(9) -0.0036(7) -0.0038(7) -0.0072(7)
C17 0.0145(8) 0.0362(10) 0.0289(9) -0.0062(8) -0.0004(7) -0.0031(7)
C18 0.0172(8) 0.0275(9) 0.0226(8) -0.0075(7) -0.0028(6) 0.0003(7)
C19 0.0333(10) 0.0215(9) 0.0482(12) -0.0160(8) -0.0014(9) -0.0047(8)
C20 0.0327(10) 0.0209(9) 0.0475(12) -0.0101(8) -0.0001(9) 0.0037(8)
C21 0.0215(8) 0.0229(8) 0.0275(9) -0.0040(7) -0.0002(7) 0.0013(7)
C22 0.0319(10) 0.0271(9) 0.0179(8) -0.0026(7) 0.0017(7) -0.0005(7)
C23 0.0285(10) 0.0593(14) 0.0247(10) 0.0014(9) -0.0095(8) 0.0079(9)
C24 0.0612(15) 0.0243(10) 0.0285(10) -0.0008(8) 0.0100(10) -0.0154(9)
C25 0.0306(10) 0.0304(10) 0.0441(12) 0.0024(9) -0.0035(9) -0.0099(8)
B1 0.0190(9) 0.0248(9) 0.0249(10) -0.0089(8) -0.0022(7) -0.0065(7)

loop_
_atom_type_symbol
_atom_type_description
_atom_type_scat_dispersion_real
_atom_type_scat_dispersion_imag
_atom_type_scat_source
C C 0.0033 0.0016 'International Tables Vol C Tables 4.2.6.8 and 6.1.1.4'
H H 0.0000 0.0000 'International Tables Vol C Tables 4.2.6.8 and 6.1.1.4'
B B 0.0013 0.0007 'International Tables Vol C Tables 4.2.6.8 and 6.1.1.4'
N N 0.0061 0.0033 'International Tables Vol C Tables 4.2.6.8 and 6.1.1.4'
O O 0.0106 0.0060 'International Tables Vol C Tables 4.2.6.8 and 6.1.1.4'
F F 0.0171 0.0103 'International Tables Vol C Tables 4.2.6.8 and 6.1.1.4'
P P 0.1023 0.0942 'International Tables Vol C Tables 4.2.6.8 and 6.1.1.4'
S S 0.1246 0.1234 'International Tables Vol C Tables 4.2.6.8 and 6.1.1.4'
W W -0.8490 6.8722 'International Tables Vol C Tables 4.2.6.8 and 6.1.1.4'

loop_
_geom_angle_atom_site_label_1
_geom_angle_atom_site_label_2
_geom_angle_atom_site_label_3
_geom_angle
N9 W C5 99.80(6)
N9 W N3 98.26(6)
C5 W N3 123.12(6)
N9 W N7 85.47(6)
C5 W N7 157.60(6)
N3 W N7 76.98(5)
N9 W C4 99.38(6)
C5 W C4 38.71(6)
N3 W C4 85.28(6)
N7 W C4 162.13(6)
N9 W N5 171.16(6)
C5 W N5 87.83(6)
N3 W N5 81.05(5)
N7 W N5 85.79(5)
C4 W N5 89.36(6)
N9 W P1 93.33(5)
C5 W P1 77.93(4)
N3 W P1 153.28(4)
N7 W P1 80.05(4)
C4 W P1 116.54(4)
N5 W P1 83.84(4)
O4 S1 O3 115.54(12)
O4 S1 O5 115.24(13)
O3 S1 O5 115.19(10)
O4 S1 C25 102.88(11)
O3 S1 C25 103.07(11)
O5 S1 C25 102.09(10)
C24 P1 C23 105.42(12)
C24 P1 C22 98.46(10)
C23 P1 C22 102.43(10)
C24 P1 W 113.93(7)
C23 P1 W 113.12(7)
C22 P1 W 121.36(6)
C6 O1 C9 106.85(14)
C3 N1 C2 124.00(15)
C3 N2 C12 122.39(16)
C3 N2 C11 120.97(16)
C12 N2 C11 115.65(16)
C15 N3 N4 106.25(14)
C15 N3 W 133.45(12)
N4 N3 W 120.30(11)
C13 N4 N3 109.21(15)
C13 N4 B1 128.74(15)
N3 N4 B1 121.66(14)
C18 N5 N6 105.91(14)
C18 N5 W 133.49(12)
N6 N5 W 119.57(10)
C16 N6 N5 109.71(14)
C16 N6 B1 129.28(15)
N5 N6 B1 120.92(13)
C21 N7 N8 106.92(14)
C21 N7 W 129.77(12)
N8 N7 W 123.25(11)
C19 N8 N7 109.14(15)
C19 N8 B1 131.43(16)
N7 N8 B1 118.19(14)
O2 N9 W 171.77(13)
C6 C1 C5 108.89(14)
C6 C1 C2 112.57(14)
C5 C1 C2 111.03(14)
N1 C2 C1 111.24(14)
N1 C3 N2 118.31(16)
N1 C3 C4 120.13(15)
N2 C3 C4 121.54(15)
C3 C4 C5 118.74(14)
C3 C4 W 121.11(11)
C5 C4 W 69.05(9)
C4 C5 C1 116.77(14)
C4 C5 W 72.24(9)
C1 C5 W 127.10(12)
C7 C6 O1 109.68(15)
C7 C6 C1 134.77(16)
O1 C6 C1 115.55(15)
C6 C7 C8 106.65(17)
C9 C8 C7 107.34(17)
C8 C9 O1 109.48(16)
C8 C9 C10 134.53(18)
O1 C9 C10 115.99(17)
N4 C13 C14 108.90(16)
C13 C14 C15 105.10(16)
N3 C15 C14 110.53(16)
N6 C16 C17 108.84(16)
C16 C17 C18 104.65(16)
N5 C18 C17 110.88(16)
N8 C19 C20 108.92(17)
C19 C20 C21 104.90(17)
N7 C21 C20 110.10(17)
F2 C25 F3 107.64(19)
F2 C25 F1 106.55(19)
F3 C25 F1 107.8(2)
F2 C25 S1 112.41(15)
F3 C25 S1 111.54(16)
F1 C25 S1 110.68(16)
N6 B1 N4 108.56(14)
N6 B1 N8 108.95(15)
N4 B1 N8 106.68(14)

loop_
_geom_bond_atom_site_label_1
_geom_bond_atom_site_label_2
_geom_bond_distance
W N9 1.7681(15)
W C5 2.1894(16)
W N3 2.1998(14)
W N7 2.2109(14)
W C4 2.2326(16)
W N5 2.2460(14)
W P1 2.5109(4)
S1 O4 1.4289(18)
S1 O3 1.4375(17)
S1 O5 1.4435(16)
S1 C25 1.816(2)
P1 C24 1.813(2)
P1 C23 1.813(2)
P1 C22 1.8191(18)
F1 C25 1.338(3)
F2 C25 1.324(3)
F3 C25 1.325(3)
O1 C6 1.376(2)
O1 C9 1.383(2)
O2 N9 1.230(2)
N1 C3 1.330(2)
N1 C2 1.459(2)
N2 C3 1.341(2)
N2 C12 1.464(2)
N2 C11 1.466(2)
N3 C15 1.339(2)
N3 N4 1.372(2)
N4 C13 1.344(2)
N4 B1 1.542(2)
N5 C18 1.339(2)
N5 N6 1.3663(19)
N6 C16 1.341(2)
N6 B1 1.538(2)
N7 C21 1.338(2)
N7 N8 1.361(2)
N8 C19 1.344(2)
N8 B1 1.545(3)
C1 C6 1.505(2)
C1 C5 1.523(2)
C1 C2 1.532(2)
C3 C4 1.456(2)
C4 C5 1.466(2)
C6 C7 1.348(3)
C7 C8 1.430(3)
C8 C9 1.338(3)
C9 C10 1.488(3)
C13 C14 1.371(3)
C14 C15 1.387(3)
C16 C17 1.374(3)
C17 C18 1.387(3)
C19 C20 1.374(3)
C20 C21 1.390(3)
